data_7706504
loop_
_publ_author_name
'Khalaniya, R. A.'
'Sobolev, A. V.'
'Verchenko, V. Yu'
'Tsirlin, A. A.'
'Senyshyn, A.'
'Damay, F.'
'Presniakov, I. A.'
'Shevelkov, A. V.'

_publ_section_title
;
 Magnetic structures of Fe<sub>32+\d</sub>Ge<sub>33</sub>As<sub>2</sub>
 and Fe<sub>32+\d'</sub>Ge<sub>35-x</sub>P<sub>x</sub> intermetallic
 compounds: a neutron diffraction and <sup>57</sup>Fe M\"ossbauer
 spectroscopy study.
;
_journal_issue 6
_journal_name_full 'Dalton transactions (Cambridge, England : 2003)'
_journal_page_first 2210
_journal_page_last 2220
_journal_paper_doi 10.1039/d0dt03923c
_journal_volume 50
_journal_year 2021
_chemical_formula_moiety 'Fe32.447 Ge32.489 P2.511'
_chemical_formula_sum 'Fe32.447 Ge32.489 P2.511'
_chemical_formula_weight 4248.2
_space_group_IT_number 191
_space_group_name_Hall '-P 6 2'
_space_group_name_H-M_alt 'P 6/m m m'
_symmetry_cell_setting hexagonal
_symmetry_Int_Tables_number 191
_symmetry_space_group_name_Hall '-P 6 2'
_symmetry_space_group_name_H-M 'P 6/m m m'
_audit_creation_method 'Jana2006 Version : 25/04/2020'
_audit_update_record
;
2020-11-10 deposited with the CCDC.	2021-01-11 downloaded from the CCDC.
;
_cell_angle_alpha 90
_cell_angle_beta 90
_cell_angle_gamma 120
_cell_formula_units_Z 1
_cell_length_a 11.88568(8)
_cell_length_b 11.88568(8)
_cell_length_c 7.50310(8)
_cell_measurement_temperature 150
_cell_volume 917.951(13)
_diffrn_ambient_temperature 150
_diffrn_detector_type '80 position-sensitive 3He tubes'
_diffrn_measurement_device 'high resolution powder diffractometer'
_diffrn_measurement_device_type 'SPODI high resolution powder diffractometer'
_diffrn_radiation_monochromator 'Ge (551) monochromator'
_diffrn_radiation_probe neutron
_diffrn_radiation_type neutron
_diffrn_radiation_wavelength 1.5482
_exptl_absorpt_coefficient_mu 0.015
_exptl_crystal_density_diffrn 7.6849
_exptl_crystal_description powder
_exptl_crystal_F_000 585.429
_pd_instr_location ' ?'
_pd_meas_2theta_range_inc 0.05
_pd_meas_2theta_range_max 151.900
_pd_meas_2theta_range_min 0.950
_pd_meas_number_of_points 3020
_pd_proc_2theta_range_inc 0.05
_pd_proc_2theta_range_max 151.9
_pd_proc_2theta_range_min 6.05
_pd_proc_ls_background_function '10 Legendre polynoms'
_pd_proc_ls_pref_orient_corr none
_pd_proc_ls_profile_function Gaussian
_pd_proc_ls_prof_R_factor 0.0312
_pd_proc_ls_prof_wR_expected 0.0145
_pd_proc_ls_prof_wR_factor 0.0387
_refine_ls_goodness_of_fit_all 2.66
_refine_ls_number_constraints 0
_refine_ls_number_parameters 62
_refine_ls_number_restraints 0
_refine_ls_R_factor_all 0.0223
_refine_ls_R_factor_gt 0.0222
_refine_ls_shift/su_max 0.0091
_refine_ls_shift/su_mean 0.0007
_refine_ls_weighting_scheme sigma
_refine_ls_wR_factor_all 0.0278
_refine_ls_wR_factor_gt 0.0278
_cod_data_source_file d0dt03923c2.cif
_cod_data_source_block Fe32p5Ge32P3_150K
_cod_depositor_comments 'Adding full bibliography for 7706499--7706504.cif.'
_cod_original_cell_volume 917.950(13)
_cod_original_sg_symbol_Hall '-P 6;-2'
_cod_database_code 7706504

loop_
_space_group_symop_id
_space_group_symop_operation_xyz
1 x,y,z
2 -y,x-y,z
3 -x+y,-x,z
4 -x,-y,z
5 y,-x+y,z
6 x-y,x,z
7 y,x,-z
8 x-y,-y,-z
9 -x,-x+y,-z
10 -y,-x,-z
11 -x+y,y,-z
12 x,x-y,-z
13 -x,-y,-z
14 y,-x+y,-z
15 x-y,x,-z
16 x,y,-z
17 -y,x-y,-z
18 -x+y,-x,-z
19 -y,-x,z
20 -x+y,y,z
21 x,x-y,z
22 y,x,z
23 x-y,-y,z
24 -x,-x+y,z

loop_
_atom_site_label
_atom_site_type_symbol
_atom_site_fract_x
_atom_site_fract_y
_atom_site_fract_z
_atom_site_adp_type
_atom_site_U_iso_or_equiv
_atom_site_site_symmetry_multiplicity
_atom_site_occupancy
_atom_site_calc_flag
_atom_site_refinement_flags
_atom_site_disorder_assembly
_atom_site_disorder_group
Ge0 Ge 0 0 0.1623(5) Uani 0.0122(10) 2 1 d . . .
Ge1 Ge 0.232404 0 0.5 Uani 0.0065(8) 6 0.58(2) d . . .
P1 P 0.232404 0 0.5 Uani 0.0065(8) 6 0.42(2) d . . .
Fe1 Fe 0.21102(7) 0.42204(14) 0.5 Uani 0.0046(5) 6 1 d . . .
Ge2 Ge 0.43156(9) 0.56844(9) 0.5 Uani 0.0069(6) 6 1 d . . .
Ge3 Ge 0.24422(6) 0.48843(12) 0.19592(17) Uani 0.0125(5) 12 1 d . . .
Ge4 Ge 0.26985(15) 0 0 Uani 0.0094(6) 6 1 d . . .
Fe2 Fe 0.333333 0.666667 0 Uani 0.0067(7) 2 1 d . . .
Fe3 Fe 0.38433(8) 0.38433(8) 0.28041(16) Uani 0.0070(4) 12 1 d . . .
Ge5 Ge -0.0468(4) 0.47659(18) 0 Uani 0.0141(14) 6 0.5 d . . .
Fe4 Fe 0.12292(5) 0.24585(10) 0.24175(18) Uani 0.0093(4) 12 1 d . . .
Fe5 Fe 0 0 0.5 Uani 0.049(6) 1 0.45(2) d . . .

loop_
_atom_site_aniso_label
_atom_site_aniso_type_symbol
_atom_site_aniso_U_11
_atom_site_aniso_U_22
_atom_site_aniso_U_33
_atom_site_aniso_U_12
_atom_site_aniso_U_13
_atom_site_aniso_U_23
Ge0 Ge 0.0101(10) 0.0101(10) 0.016(2) 0.0051(5) 0 0
Ge1 Ge 0.0080(9) 0.0064(12) 0.0047(11) 0.0032(6) 0 0
P1 P 0.0080(9) 0.0064(12) 0.0047(11) 0.0032(6) 0 0
Fe1 Fe 0.0029(5) 0.0061(7) 0.0059(8) 0.0030(4) 0 0
Ge2 Ge 0.0035(6) 0.0035(6) 0.0102(10) -0.0009(8) 0 0
Ge3 Ge 0.0199(6) 0.0049(6) 0.0078(7) 0.0025(3) 0.0010(2) 0.0020(5)
Ge4 Ge 0.0109(7) 0.0107(9) 0.0065(9) 0.0053(4) 0 0
Fe2 Fe 0.0095(8) 0.0095(8) 0.0010(14) 0.0048(4) 0 0
Fe3 Fe 0.0051(4) 0.0051(4) 0.0114(6) 0.0031(4) 0.0022(4) 0.0022(4)
Ge5 Ge 0.035(3) 0.0127(13) 0.002248 0.0175(13) 0 0
Fe4 Fe 0.0052(3) 0.0093(5) 0.0149(6) 0.0046(3) -0.0012(3) -0.0024(5)
Fe5 Fe 0.066(8) 0.066(8) 0.016(8) 0.033(4) 0 0

loop_
_atom_type_symbol
_atom_type_scat_length_neutron
_atom_type_scat_source
Fe 9.450 International_Tables_Vol_C
Ge 8.185 International_Tables_Vol_C
P 5.130 International_Tables_Vol_C

loop_
_exptl_crystal_face_index_h
_exptl_crystal_face_index_k
_exptl_crystal_face_index_l
_exptl_crystal_face_perp_dist
? ? ? ?

loop_
_geom_angle_atom_site_label_1
_geom_angle_atom_site_label_2
_geom_angle_atom_site_label_3
_geom_angle_site_symmetry_1
_geom_angle_site_symmetry_2
_geom_angle_site_symmetry_3
_geom_angle
_geom_angle_publ_flag
Ge0 Ge0 Fe4 7_555 . . 103.25(8) ?
Ge0 Ge0 Fe4 7_555 . 2_555 103.25(8) ?
Ge0 Ge0 Fe4 7_555 . 3_555 103.25(8) ?
Ge0 Ge0 Fe4 7_555 . 4_555 103.25(8) ?
Ge0 Ge0 Fe4 7_555 . 5_555 103.25(8) ?
Ge0 Ge0 Fe4 7_555 . 6_555 103.25(8) ?
Ge0 Ge0 Fe5 7_555 . . 180 ?
Fe4 Ge0 Fe4 . . 2_555 114.91(7) ?
Fe4 Ge0 Fe4 . . 3_555 114.91(6) ?
Fe4 Ge0 Fe4 . . 4_555 153.49(15) ?
Fe4 Ge0 Fe4 . . 5_555 58.25(4) ?
Fe4 Ge0 Fe4 . . 6_555 58.25(3) ?
Fe4 Ge0 Fe5 . . . 76.75(8) ?
Fe4 Ge0 Fe4 2_555 . 3_555 114.91(7) ?
Fe4 Ge0 Fe4 2_555 . 4_555 58.25(4) ?
Fe4 Ge0 Fe4 2_555 . 5_555 153.49(15) ?
Fe4 Ge0 Fe4 2_555 . 6_555 58.25(4) ?
Fe4 Ge0 Fe5 2_555 . . 76.75(8) ?
Fe4 Ge0 Fe4 3_555 . 4_555 58.25(3) ?
Fe4 Ge0 Fe4 3_555 . 5_555 58.25(4) ?
Fe4 Ge0 Fe4 3_555 . 6_555 153.49(15) ?
Fe4 Ge0 Fe5 3_555 . . 76.75(8) ?
Fe4 Ge0 Fe4 4_555 . 5_555 114.91(7) ?
Fe4 Ge0 Fe4 4_555 . 6_555 114.91(6) ?
Fe4 Ge0 Fe5 4_555 . . 76.75(8) ?
Fe4 Ge0 Fe4 5_555 . 6_555 114.91(7) ?
Fe4 Ge0 Fe5 5_555 . . 76.75(8) ?
Fe4 Ge0 Fe5 6_555 . . 76.75(8) ?
Ge1 Ge1 Ge1 5_555 . 6_555 120.0000(6) ?
Ge1 Ge1 P1 5_555 . . 0 ?
Ge1 Ge1 P1 5_555 . 5_555 0 ?
Ge1 Ge1 P1 5_555 . 6_555 120.0000(6) ?
Ge1 Ge1 Fe1 5_555 . 3_555 54.72(4) ?
Ge1 Ge1 Fe1 5_555 . 5_555 174.72(5) ?
Ge1 Ge1 Fe3 5_555 . 5_555 111.68(2) ?
Ge1 Ge1 Fe3 5_555 . 12_556 111.68(2) ?
Ge1 Ge1 Fe4 5_555 . 3_555 54.59(2) ?
Ge1 Ge1 Fe4 5_555 . 5_555 109.88(2) ?
Ge1 Ge1 Fe4 5_555 . 7_556 109.88(2) ?
Ge1 Ge1 Fe4 5_555 . 12_556 54.59(2) ?
Ge1 Ge1 Fe5 5_555 . . 60.0000(6) ?
Ge1 Ge1 P1 6_555 . . 0 ?
Ge1 Ge1 P1 6_555 . 5_555 120.0000(6) ?
Ge1 Ge1 P1 6_555 . 6_555 0 ?
Ge1 Ge1 Fe1 6_555 . 3_555 174.72(4) ?
Ge1 Ge1 Fe1 6_555 . 5_555 54.72(5) ?
Ge1 Ge1 Fe3 6_555 . 5_555 111.68(3) ?
Ge1 Ge1 Fe3 6_555 . 12_556 111.68(3) ?
Ge1 Ge1 Fe4 6_555 . 3_555 109.88(3) ?
Ge1 Ge1 Fe4 6_555 . 5_555 54.59(4) ?
Ge1 Ge1 Fe4 6_555 . 7_556 54.59(3) ?
Ge1 Ge1 Fe4 6_555 . 12_556 109.88(3) ?
Ge1 Ge1 Fe5 6_555 . . 60.0000(5) ?
P1 Ge1 P1 . . 5_555 0 ?
P1 Ge1 P1 . . 6_555 0 ?
P1 Ge1 Fe1 . . 3_555 0 ?
P1 Ge1 Fe1 . . 5_555 0 ?
P1 Ge1 Fe3 . . 5_555 0 ?
P1 Ge1 Fe3 . . 12_556 0 ?
P1 Ge1 Fe4 . . 3_555 0 ?
P1 Ge1 Fe4 . . 5_555 0 ?
P1 Ge1 Fe4 . . 7_556 0 ?
P1 Ge1 Fe4 . . 12_556 0 ?
P1 Ge1 Fe5 . . . 0 ?
P1 Ge1 P1 5_555 . 6_555 120.0000(6) ?
P1 Ge1 Fe1 5_555 . 3_555 54.72(4) ?
P1 Ge1 Fe1 5_555 . 5_555 174.72(5) ?
P1 Ge1 Fe3 5_555 . 5_555 111.68(2) ?
P1 Ge1 Fe3 5_555 . 12_556 111.68(2) ?
P1 Ge1 Fe4 5_555 . 3_555 54.59(2) ?
P1 Ge1 Fe4 5_555 . 5_555 109.88(2) ?
P1 Ge1 Fe4 5_555 . 7_556 109.88(2) ?
P1 Ge1 Fe4 5_555 . 12_556 54.59(2) ?
P1 Ge1 Fe5 5_555 . . 60.0000(6) ?
P1 Ge1 Fe1 6_555 . 3_555 174.72(4) ?
P1 Ge1 Fe1 6_555 . 5_555 54.72(5) ?
P1 Ge1 Fe3 6_555 . 5_555 111.68(3) ?
P1 Ge1 Fe3 6_555 . 12_556 111.68(3) ?
P1 Ge1 Fe4 6_555 . 3_555 109.88(3) ?
P1 Ge1 Fe4 6_555 . 5_555 54.59(4) ?
P1 Ge1 Fe4 6_555 . 7_556 54.59(3) ?
P1 Ge1 Fe4 6_555 . 12_556 109.88(3) ?
P1 Ge1 Fe5 6_555 . . 60.0000(5) ?
Fe1 Ge1 Fe1 3_555 . 5_555 130.56(7) ?
Fe1 Ge1 Fe3 3_555 . 5_555 72.01(4) ?
Fe1 Ge1 Fe3 3_555 . 12_556 72.01(4) ?
Fe1 Ge1 Fe4 3_555 . 3_555 67.54(3) ?
Fe1 Ge1 Fe4 3_555 . 5_555 125.61(3) ?
Fe1 Ge1 Fe4 3_555 . 7_556 125.62(2) ?
Fe1 Ge1 Fe4 3_555 . 12_556 67.54(4) ?
Fe1 Ge1 Fe5 3_555 . . 114.72(4) ?
Fe1 Ge1 Fe3 5_555 . 5_555 72.01(4) ?
Fe1 Ge1 Fe3 5_555 . 12_556 72.01(4) ?
Fe1 Ge1 Fe4 5_555 . 3_555 125.62(2) ?
Fe1 Ge1 Fe4 5_555 . 5_555 67.54(3) ?
Fe1 Ge1 Fe4 5_555 . 7_556 67.54(3) ?
Fe1 Ge1 Fe4 5_555 . 12_556 125.61(3) ?
Fe1 Ge1 Fe5 5_555 . . 114.72(5) ?
Fe3 Ge1 Fe3 5_555 . 12_556 84.76(4) ?
Fe3 Ge1 Fe4 5_555 . 3_555 68.22(4) ?
Fe3 Ge1 Fe4 5_555 . 5_555 68.22(5) ?
Fe3 Ge1 Fe4 5_555 . 7_556 136.45(3) ?
Fe3 Ge1 Fe4 5_555 . 12_556 136.45(5) ?
Fe3 Ge1 Fe5 5_555 . . 137.62(3) ?
Fe3 Ge1 Fe4 12_556 . 3_555 136.45(5) ?
Fe3 Ge1 Fe4 12_556 . 5_555 136.45(3) ?
Fe3 Ge1 Fe4 12_556 . 7_556 68.22(5) ?
Fe3 Ge1 Fe4 12_556 . 12_556 68.22(3) ?
Fe3 Ge1 Fe5 12_556 . . 137.62(3) ?
Fe4 Ge1 Fe4 3_555 . 5_555 64.13(3) ?
Fe4 Ge1 Fe4 3_555 . 7_556 152.29(5) ?
Fe4 Ge1 Fe4 3_555 . 12_556 108.77(3) ?
Fe4 Ge1 Fe5 3_555 . . 76.15(3) ?
Fe4 Ge1 Fe4 5_555 . 7_556 108.77(4) ?
Fe4 Ge1 Fe4 5_555 . 12_556 152.29(4) ?
Fe4 Ge1 Fe5 5_555 . . 76.15(3) ?
Fe4 Ge1 Fe4 7_556 . 12_556 64.13(4) ?
Fe4 Ge1 Fe5 7_556 . . 76.15(3) ?
Fe4 Ge1 Fe5 12_556 . . 76.15(3) ?
Ge1 P1 Ge1 . . 5_555 0 ?
Ge1 P1 Ge1 . . 6_555 0 ?
Ge1 P1 P1 . . 5_555 0 ?
Ge1 P1 P1 . . 6_555 0 ?
Ge1 P1 Fe1 . . 3_555 0 ?
Ge1 P1 Fe1 . . 5_555 0 ?
Ge1 P1 Fe3 . . 5_555 0 ?
Ge1 P1 Fe3 . . 12_556 0 ?
Ge1 P1 Fe4 . . 3_555 0 ?
Ge1 P1 Fe4 . . 5_555 0 ?
Ge1 P1 Fe4 . . 7_556 0 ?
Ge1 P1 Fe4 . . 12_556 0 ?
Ge1 P1 Fe5 . . . 0 ?
Ge1 P1 Ge1 5_555 . 6_555 120.0000(6) ?
Ge1 P1 P1 5_555 . 5_555 0 ?
Ge1 P1 P1 5_555 . 6_555 120.0000(6) ?
Ge1 P1 Fe1 5_555 . 3_555 54.72(4) ?
Ge1 P1 Fe1 5_555 . 5_555 174.72(5) ?
Ge1 P1 Fe3 5_555 . 5_555 111.68(2) ?
Ge1 P1 Fe3 5_555 . 12_556 111.68(2) ?
Ge1 P1 Fe4 5_555 . 3_555 54.59(2) ?
Ge1 P1 Fe4 5_555 . 5_555 109.88(2) ?
Ge1 P1 Fe4 5_555 . 7_556 109.88(2) ?
Ge1 P1 Fe4 5_555 . 12_556 54.59(2) ?
Ge1 P1 Fe5 5_555 . . 60.0000(6) ?
Ge1 P1 P1 6_555 . 5_555 120.0000(6) ?
Ge1 P1 P1 6_555 . 6_555 0 ?
Ge1 P1 Fe1 6_555 . 3_555 174.72(4) ?
Ge1 P1 Fe1 6_555 . 5_555 54.72(5) ?
Ge1 P1 Fe3 6_555 . 5_555 111.68(3) ?
Ge1 P1 Fe3 6_555 . 12_556 111.68(3) ?
Ge1 P1 Fe4 6_555 . 3_555 109.88(3) ?
Ge1 P1 Fe4 6_555 . 5_555 54.59(4) ?
Ge1 P1 Fe4 6_555 . 7_556 54.59(3) ?
Ge1 P1 Fe4 6_555 . 12_556 109.88(3) ?
Ge1 P1 Fe5 6_555 . . 60.0000(5) ?
P1 P1 P1 5_555 . 6_555 120.0000(6) ?
P1 P1 Fe1 5_555 . 3_555 54.72(4) ?
P1 P1 Fe1 5_555 . 5_555 174.72(5) ?
P1 P1 Fe3 5_555 . 5_555 111.68(2) ?
P1 P1 Fe3 5_555 . 12_556 111.68(2) ?
P1 P1 Fe4 5_555 . 3_555 54.59(2) ?
P1 P1 Fe4 5_555 . 5_555 109.88(2) ?
P1 P1 Fe4 5_555 . 7_556 109.88(2) ?
P1 P1 Fe4 5_555 . 12_556 54.59(2) ?
P1 P1 Fe5 5_555 . . 60.0000(6) ?
P1 P1 Fe1 6_555 . 3_555 174.72(4) ?
P1 P1 Fe1 6_555 . 5_555 54.72(5) ?
P1 P1 Fe3 6_555 . 5_555 111.68(3) ?
P1 P1 Fe3 6_555 . 12_556 111.68(3) ?
P1 P1 Fe4 6_555 . 3_555 109.88(3) ?
P1 P1 Fe4 6_555 . 5_555 54.59(4) ?
P1 P1 Fe4 6_555 . 7_556 54.59(3) ?
P1 P1 Fe4 6_555 . 12_556 109.88(3) ?
P1 P1 Fe5 6_555 . . 60.0000(5) ?
Fe1 P1 Fe1 3_555 . 5_555 130.56(7) ?
Fe1 P1 Fe3 3_555 . 5_555 72.01(4) ?
Fe1 P1 Fe3 3_555 . 12_556 72.01(4) ?
Fe1 P1 Fe4 3_555 . 3_555 67.54(3) ?
Fe1 P1 Fe4 3_555 . 5_555 125.61(3) ?
Fe1 P1 Fe4 3_555 . 7_556 125.62(2) ?
Fe1 P1 Fe4 3_555 . 12_556 67.54(4) ?
Fe1 P1 Fe5 3_555 . . 114.72(4) ?
Fe1 P1 Fe3 5_555 . 5_555 72.01(4) ?
Fe1 P1 Fe3 5_555 . 12_556 72.01(4) ?
Fe1 P1 Fe4 5_555 . 3_555 125.62(2) ?
Fe1 P1 Fe4 5_555 . 5_555 67.54(3) ?
Fe1 P1 Fe4 5_555 . 7_556 67.54(3) ?
Fe1 P1 Fe4 5_555 . 12_556 125.61(3) ?
Fe1 P1 Fe5 5_555 . . 114.72(5) ?
Fe3 P1 Fe3 5_555 . 12_556 84.76(4) ?
Fe3 P1 Fe4 5_555 . 3_555 68.22(4) ?
Fe3 P1 Fe4 5_555 . 5_555 68.22(5) ?
Fe3 P1 Fe4 5_555 . 7_556 136.45(3) ?
Fe3 P1 Fe4 5_555 . 12_556 136.45(5) ?
Fe3 P1 Fe5 5_555 . . 137.62(3) ?
Fe3 P1 Fe4 12_556 . 3_555 136.45(5) ?
Fe3 P1 Fe4 12_556 . 5_555 136.45(3) ?
Fe3 P1 Fe4 12_556 . 7_556 68.22(5) ?
Fe3 P1 Fe4 12_556 . 12_556 68.22(3) ?
Fe3 P1 Fe5 12_556 . . 137.62(3) ?
Fe4 P1 Fe4 3_555 . 5_555 64.13(3) ?
Fe4 P1 Fe4 3_555 . 7_556 152.29(5) ?
Fe4 P1 Fe4 3_555 . 12_556 108.77(3) ?
Fe4 P1 Fe5 3_555 . . 76.15(3) ?
Fe4 P1 Fe4 5_555 . 7_556 108.77(4) ?
Fe4 P1 Fe4 5_555 . 12_556 152.29(4) ?
Fe4 P1 Fe5 5_555 . . 76.15(3) ?
Fe4 P1 Fe4 7_556 . 12_556 64.13(4) ?
Fe4 P1 Fe5 7_556 . . 76.15(3) ?
Fe4 P1 Fe5 12_556 . . 76.15(3) ?
Ge1 Fe1 Ge1 2_555 . 6_555 70.56(4) ?
Ge1 Fe1 P1 2_555 . 2_555 0 ?
Ge1 Fe1 P1 2_555 . 6_555 70.56(4) ?
Ge1 Fe1 Ge2 2_555 . . 165.99(9) ?
Ge1 Fe1 Ge2 2_555 . 3_565 95.43(5) ?
Ge1 Fe1 Ge3 2_555 . . 103.55(2) ?
Ge1 Fe1 Ge3 2_555 . 11_556 103.55(3) ?
Ge1 Fe1 Fe3 2_555 . . 110.65(5) ?
Ge1 Fe1 Fe3 2_555 . 6_555 54.87(2) ?
Ge1 Fe1 Fe3 2_555 . 7_556 110.65(5) ?
Ge1 Fe1 Fe3 2_555 . 11_556 54.87(2) ?
Ge1 Fe1 Fe4 2_555 . . 56.09(3) ?
Ge1 Fe1 Fe4 2_555 . 11_556 56.09(3) ?
Ge1 Fe1 P1 6_555 . 2_555 70.56(4) ?
Ge1 Fe1 P1 6_555 . 6_555 0 ?
Ge1 Fe1 Ge2 6_555 . . 95.43(6) ?
Ge1 Fe1 Ge2 6_555 . 3_565 165.99(4) ?
Ge1 Fe1 Ge3 6_555 . . 103.55(5) ?
Ge1 Fe1 Ge3 6_555 . 11_556 103.55(6) ?
Ge1 Fe1 Fe3 6_555 . . 54.87(4) ?
Ge1 Fe1 Fe3 6_555 . 6_555 110.65(4) ?
Ge1 Fe1 Fe3 6_555 . 7_556 54.87(4) ?
Ge1 Fe1 Fe3 6_555 . 11_556 110.65(4) ?
Ge1 Fe1 Fe4 6_555 . . 56.09(4) ?
Ge1 Fe1 Fe4 6_555 . 11_556 56.09(5) ?
P1 Fe1 P1 2_555 . 6_555 70.56(4) ?
P1 Fe1 Ge2 2_555 . . 165.99(9) ?
P1 Fe1 Ge2 2_555 . 3_565 95.43(5) ?
P1 Fe1 Ge3 2_555 . . 103.55(2) ?
P1 Fe1 Ge3 2_555 . 11_556 103.55(3) ?
P1 Fe1 Fe3 2_555 . . 110.65(5) ?
P1 Fe1 Fe3 2_555 . 6_555 54.87(2) ?
P1 Fe1 Fe3 2_555 . 7_556 110.65(5) ?
P1 Fe1 Fe3 2_555 . 11_556 54.87(2) ?
P1 Fe1 Fe4 2_555 . . 56.09(3) ?
P1 Fe1 Fe4 2_555 . 11_556 56.09(3) ?
P1 Fe1 Ge2 6_555 . . 95.43(6) ?
P1 Fe1 Ge2 6_555 . 3_565 165.99(4) ?
P1 Fe1 Ge3 6_555 . . 103.55(5) ?
P1 Fe1 Ge3 6_555 . 11_556 103.55(6) ?
P1 Fe1 Fe3 6_555 . . 54.87(4) ?
P1 Fe1 Fe3 6_555 . 6_555 110.65(4) ?
P1 Fe1 Fe3 6_555 . 7_556 54.87(4) ?
P1 Fe1 Fe3 6_555 . 11_556 110.65(4) ?
P1 Fe1 Fe4 6_555 . . 56.09(4) ?
P1 Fe1 Fe4 6_555 . 11_556 56.09(5) ?
Ge2 Fe1 Ge2 . . 3_565 98.57(7) ?
Ge2 Fe1 Ge3 . . . 79.21(3) ?
Ge2 Fe1 Ge3 . . 11_556 79.21(4) ?
Ge2 Fe1 Fe3 . . . 58.67(3) ?
Ge2 Fe1 Fe3 . . 6_555 134.27(5) ?
Ge2 Fe1 Fe3 . . 7_556 58.67(3) ?
Ge2 Fe1 Fe3 . . 11_556 134.27(5) ?
Ge2 Fe1 Fe4 . . . 116.47(4) ?
Ge2 Fe1 Fe4 . . 11_556 116.47(5) ?
Ge2 Fe1 Ge3 3_565 . . 79.21(5) ?
Ge2 Fe1 Ge3 3_565 . 11_556 79.21(6) ?
Ge2 Fe1 Fe3 3_565 . . 134.27(4) ?
Ge2 Fe1 Fe3 3_565 . 6_555 58.67(4) ?
Ge2 Fe1 Fe3 3_565 . 7_556 134.27(4) ?
Ge2 Fe1 Fe3 3_565 . 11_556 58.67(4) ?
Ge2 Fe1 Fe4 3_565 . . 116.47(4) ?
Ge2 Fe1 Fe4 3_565 . 11_556 116.47(5) ?
Ge3 Fe1 Ge3 . . 11_556 146.65(8) ?
Ge3 Fe1 Fe3 . . . 58.93(4) ?
Ge3 Fe1 Fe3 . . 6_555 58.93(3) ?
Ge3 Fe1 Fe3 . . 7_556 126.47(5) ?
Ge3 Fe1 Fe3 . . 11_556 126.47(6) ?
Ge3 Fe1 Fe4 . . . 59.78(4) ?
Ge3 Fe1 Fe4 . . 11_556 153.57(7) ?
Ge3 Fe1 Fe3 11_556 . . 126.47(6) ?
Ge3 Fe1 Fe3 11_556 . 6_555 126.47(7) ?
Ge3 Fe1 Fe3 11_556 . 7_556 58.93(5) ?
Ge3 Fe1 Fe3 11_556 . 11_556 58.93(5) ?
Ge3 Fe1 Fe4 11_556 . . 153.57(7) ?
Ge3 Fe1 Fe4 11_556 . 11_556 59.78(4) ?
Fe3 Fe1 Fe3 . . 6_555 106.91(4) ?
Fe3 Fe1 Fe3 . . 7_556 70.84(5) ?
Fe3 Fe1 Fe3 . . 11_556 164.30(6) ?
Fe3 Fe1 Fe4 . . . 58.91(3) ?
Fe3 Fe1 Fe4 . . 11_556 109.26(7) ?
Fe3 Fe1 Fe3 6_555 . 7_556 164.30(6) ?
Fe3 Fe1 Fe3 6_555 . 11_556 70.84(4) ?
Fe3 Fe1 Fe4 6_555 . . 58.91(4) ?
Fe3 Fe1 Fe4 6_555 . 11_556 109.26(4) ?
Fe3 Fe1 Fe3 7_556 . 11_556 106.91(4) ?
Fe3 Fe1 Fe4 7_556 . . 109.26(7) ?
Fe3 Fe1 Fe4 7_556 . 11_556 58.91(4) ?
Fe3 Fe1 Fe4 11_556 . . 109.26(4) ?
Fe3 Fe1 Fe4 11_556 . 11_556 58.91(4) ?
Fe4 Fe1 Fe4 . . 11_556 93.79(6) ?
Fe1 Ge2 Fe1 . . 2_665 141.43(9) ?
Fe1 Ge2 Ge2 . . 4_665 109.29(6) ?
Fe1 Ge2 Ge3 . . . 51.45(2) ?
Fe1 Ge2 Ge3 . . 2_665 112.29(5) ?
Fe1 Ge2 Ge3 . . 10_666 112.29(5) ?
Fe1 Ge2 Ge3 . . 11_556 51.45(3) ?
Fe1 Ge2 Fe3 . . . 71.08(4) ?
Fe1 Ge2 Fe3 . . 4_665 133.38(4) ?
Fe1 Ge2 Fe3 . . 7_556 71.08(4) ?
Fe1 Ge2 Fe3 . . 10_666 133.38(4) ?
Fe1 Ge2 Ge2 2_665 . 4_665 109.29(7) ?
Fe1 Ge2 Ge3 2_665 . . 112.29(5) ?
Fe1 Ge2 Ge3 2_665 . 2_665 51.45(3) ?
Fe1 Ge2 Ge3 2_665 . 10_666 51.45(3) ?
Fe1 Ge2 Ge3 2_665 . 11_556 112.29(5) ?
Fe1 Ge2 Fe3 2_665 . . 133.38(4) ?
Fe1 Ge2 Fe3 2_665 . 4_665 71.08(5) ?
Fe1 Ge2 Fe3 2_665 . 7_556 133.38(4) ?
Fe1 Ge2 Fe3 2_665 . 10_666 71.08(5) ?
Ge2 Ge2 Ge3 4_665 . . 111.67(4) ?
Ge2 Ge2 Ge3 4_665 . 2_665 111.67(4) ?
Ge2 Ge2 Ge3 4_665 . 10_666 111.67(4) ?
Ge2 Ge2 Ge3 4_665 . 11_556 111.67(4) ?
Ge2 Ge2 Fe3 4_665 . . 56.71(4) ?
Ge2 Ge2 Fe3 4_665 . 4_665 56.71(4) ?
Ge2 Ge2 Fe3 4_665 . 7_556 56.71(4) ?
Ge2 Ge2 Fe3 4_665 . 10_666 56.71(4) ?
Ge3 Ge2 Ge3 . . 2_665 64.16(3) ?
Ge3 Ge2 Ge3 . . 10_666 136.66(6) ?
Ge3 Ge2 Ge3 . . 11_556 99.39(4) ?
Ge3 Ge2 Fe3 . . . 55.17(4) ?
Ge3 Ge2 Fe3 . . 4_665 89.86(3) ?
Ge3 Ge2 Fe3 . . 7_556 114.06(4) ?
Ge3 Ge2 Fe3 . . 10_666 167.57(6) ?
Ge3 Ge2 Ge3 2_665 . 10_666 99.39(4) ?
Ge3 Ge2 Ge3 2_665 . 11_556 136.66(7) ?
Ge3 Ge2 Fe3 2_665 . . 89.86(4) ?
Ge3 Ge2 Fe3 2_665 . 4_665 55.17(4) ?
Ge3 Ge2 Fe3 2_665 . 7_556 167.57(6) ?
Ge3 Ge2 Fe3 2_665 . 10_666 114.06(4) ?
Ge3 Ge2 Ge3 10_666 . 11_556 64.16(3) ?
Ge3 Ge2 Fe3 10_666 . . 167.57(6) ?
Ge3 Ge2 Fe3 10_666 . 4_665 114.06(4) ?
Ge3 Ge2 Fe3 10_666 . 7_556 89.86(3) ?
Ge3 Ge2 Fe3 10_666 . 10_666 55.17(4) ?
Ge3 Ge2 Fe3 11_556 . . 114.06(4) ?
Ge3 Ge2 Fe3 11_556 . 4_665 167.57(6) ?
Ge3 Ge2 Fe3 11_556 . 7_556 55.17(4) ?
Ge3 Ge2 Fe3 11_556 . 10_666 89.86(4) ?
Fe3 Ge2 Fe3 . . 4_665 64.76(3) ?
Fe3 Ge2 Fe3 . . 7_556 79.86(5) ?
Fe3 Ge2 Fe3 . . 10_666 113.42(6) ?
Fe3 Ge2 Fe3 4_665 . 7_556 113.42(6) ?
Fe3 Ge2 Fe3 4_665 . 10_666 79.86(5) ?
Fe3 Ge2 Fe3 7_556 . 10_666 64.76(3) ?
Fe1 Ge3 Ge2 . . . 49.34(3) ?
Fe1 Ge3 Ge2 . . 3_565 49.34(5) ?
Fe1 Ge3 Ge3 . . 11_555 163.33(7) ?
Fe1 Ge3 Fe2 . . . 145.38(7) ?
Fe1 Ge3 Fe3 . . . 69.41(6) ?
Fe1 Ge3 Fe3 . . 6_555 69.41(4) ?
Fe1 Ge3 Ge5 . . 4_565 120.61(6) ?
Fe1 Ge3 Ge5 . . 5_555 120.61(7) ?
Fe1 Ge3 Fe4 . . . 65.48(6) ?
Ge2 Ge3 Ge2 . . 3_565 71.65(4) ?
Ge2 Ge3 Ge3 . . 11_555 139.70(4) ?
Ge2 Ge3 Fe2 . . . 105.19(3) ?
Ge2 Ge3 Fe3 . . . 54.10(4) ?
Ge2 Ge3 Fe3 . . 6_555 116.20(5) ?
Ge2 Ge3 Ge5 . . 4_565 147.97(7) ?
Ge2 Ge3 Ge5 . . 5_555 80.83(3) ?
Ge2 Ge3 Fe4 . . . 99.71(5) ?
Ge2 Ge3 Ge3 3_565 . 11_555 139.70(6) ?
Ge2 Ge3 Fe2 3_565 . . 105.19(5) ?
Ge2 Ge3 Fe3 3_565 . . 116.20(6) ?
Ge2 Ge3 Fe3 3_565 . 6_555 54.10(4) ?
Ge2 Ge3 Ge5 3_565 . 4_565 80.83(6) ?
Ge2 Ge3 Ge5 3_565 . 5_555 147.97(6) ?
Ge2 Ge3 Fe4 3_565 . . 99.71(5) ?
Ge3 Ge3 Fe2 11_555 . . 51.30(3) ?
Ge3 Ge3 Fe3 11_555 . . 104.10(6) ?
Ge3 Ge3 Fe3 11_555 . 6_555 104.10(5) ?
Ge3 Ge3 Ge5 11_555 . 4_565 60.32(6) ?
Ge3 Ge3 Ge5 11_555 . 5_555 60.32(5) ?
Ge3 Ge3 Fe4 11_555 . . 97.84(6) ?
Fe2 Ge3 Fe3 . . . 118.28(4) ?
Fe2 Ge3 Fe3 . . 6_555 118.28(6) ?
Fe2 Ge3 Ge5 . . 4_565 66.16(5) ?
Fe2 Ge3 Ge5 . . 5_555 66.16(9) ?
Fe2 Ge3 Fe4 . . . 149.14(6) ?
Fe3 Ge3 Fe3 . . 6_555 122.81(6) ?
Fe3 Ge3 Ge5 . . 4_565 157.82(7) ?
Fe3 Ge3 Ge5 . . 5_555 54.22(8) ?
Fe3 Ge3 Fe4 . . . 63.81(4) ?
Fe3 Ge3 Ge5 6_555 . 4_565 54.22(5) ?
Fe3 Ge3 Ge5 6_555 . 5_555 157.82(8) ?
Fe3 Ge3 Fe4 6_555 . . 63.81(4) ?
Ge5 Ge3 Ge5 4_565 . 5_555 118.70(7) ?
Ge5 Ge3 Fe4 4_565 . . 100.82(5) ?
Ge5 Ge3 Fe4 5_555 . . 100.82(10) ?
Fe3 Ge4 Fe3 5_555 . 12_555 114.22(8) ?
Fe3 Ge4 Ge5 5_555 . 3_555 57.67(4) ?
Fe3 Ge4 Ge5 5_555 . 6_655 57.67(5) ?
Fe3 Ge4 Fe4 5_555 . 3_555 66.47(4) ?
Fe3 Ge4 Fe4 5_555 . 5_555 66.47(5) ?
Fe3 Ge4 Fe4 5_555 . 7_555 148.49(4) ?
Fe3 Ge4 Fe4 5_555 . 12_555 148.49(5) ?
Fe3 Ge4 Ge5 12_555 . 3_555 57.67(4) ?
Fe3 Ge4 Ge5 12_555 . 6_655 57.67(5) ?
Fe3 Ge4 Fe4 12_555 . 3_555 148.49(4) ?
Fe3 Ge4 Fe4 12_555 . 5_555 148.49(4) ?
Fe3 Ge4 Fe4 12_555 . 7_555 66.47(5) ?
Fe3 Ge4 Fe4 12_555 . 12_555 66.47(3) ?
Ge5 Ge4 Ge5 3_555 . 6_655 19.99(11) ?
Ge5 Ge4 Fe4 3_555 . 3_555 120.08(7) ?
Ge5 Ge4 Fe4 3_555 . 5_555 108.71(7) ?
Ge5 Ge4 Fe4 3_555 . 7_555 108.71(7) ?
Ge5 Ge4 Fe4 3_555 . 12_555 120.08(6) ?
Ge5 Ge4 Fe4 6_655 . 3_555 108.71(6) ?
Ge5 Ge4 Fe4 6_655 . 5_555 120.08(6) ?
Ge5 Ge4 Fe4 6_655 . 7_555 120.08(6) ?
Ge5 Ge4 Fe4 6_655 . 12_555 108.71(6) ?
Fe4 Ge4 Fe4 3_555 . 5_555 62.65(4) ?
Fe4 Ge4 Fe4 3_555 . 7_555 130.66(9) ?
Fe4 Ge4 Fe4 3_555 . 12_555 96.37(5) ?
Fe4 Ge4 Fe4 5_555 . 7_555 96.37(6) ?
Fe4 Ge4 Fe4 5_555 . 12_555 130.66(9) ?
Fe4 Ge4 Fe4 7_555 . 12_555 62.65(4) ?
Ge3 Fe2 Ge3 . . 2_665 85.04(4) ?
Ge3 Fe2 Ge3 . . 3_565 85.04(4) ?
Ge3 Fe2 Ge3 . . 10_665 134.07(4) ?
Ge3 Fe2 Ge3 . . 11_555 77.41(4) ?
Ge3 Fe2 Ge3 . . 12_565 134.07(3) ?
Ge3 Fe2 Ge5 . . 4_565 67.03(5) ?
Ge3 Fe2 Ge5 . . 5_555 67.03(5) ?
Ge3 Fe2 Ge5 . . 6_665 141.30(3) ?
Ge3 Fe2 Ge3 2_665 . 3_565 85.04(5) ?
Ge3 Fe2 Ge3 2_665 . 10_665 77.41(4) ?
Ge3 Fe2 Ge3 2_665 . 11_555 134.07(6) ?
Ge3 Fe2 Ge3 2_665 . 12_565 134.07(5) ?
Ge3 Fe2 Ge5 2_665 . 4_565 141.30(3) ?
Ge3 Fe2 Ge5 2_665 . 5_555 67.03(6) ?
Ge3 Fe2 Ge5 2_665 . 6_665 67.03(8) ?
Ge3 Fe2 Ge3 3_565 . 10_665 134.07(3) ?
Ge3 Fe2 Ge3 3_565 . 11_555 134.07(5) ?
Ge3 Fe2 Ge3 3_565 . 12_565 77.41(5) ?
Ge3 Fe2 Ge5 3_565 . 4_565 67.03(5) ?
Ge3 Fe2 Ge5 3_565 . 5_555 141.30(3) ?
Ge3 Fe2 Ge5 3_565 . 6_665 67.03(8) ?
Ge3 Fe2 Ge3 10_665 . 11_555 85.04(4) ?
Ge3 Fe2 Ge3 10_665 . 12_565 85.04(4) ?
Ge3 Fe2 Ge5 10_665 . 4_565 141.30(3) ?
Ge3 Fe2 Ge5 10_665 . 5_555 67.03(5) ?
Ge3 Fe2 Ge5 10_665 . 6_665 67.03(8) ?
Ge3 Fe2 Ge3 11_555 . 12_565 85.04(5) ?
Ge3 Fe2 Ge5 11_555 . 4_565 67.03(6) ?
Ge3 Fe2 Ge5 11_555 . 5_555 67.03(6) ?
Ge3 Fe2 Ge5 11_555 . 6_665 141.30(3) ?
Ge3 Fe2 Ge5 12_565 . 4_565 67.03(5) ?
Ge3 Fe2 Ge5 12_565 . 5_555 141.30(3) ?
Ge3 Fe2 Ge5 12_565 . 6_665 67.03(8) ?
Ge5 Fe2 Ge5 4_565 . 5_555 120.00(8) ?
Ge5 Fe2 Ge5 4_565 . 6_665 120.00(12) ?
Ge5 Fe2 Ge5 5_555 . 6_665 120.00(11) ?
Ge1 Fe3 P1 6_555 . 6_555 0 ?
Ge1 Fe3 Fe1 6_555 . . 53.13(4) ?
Ge1 Fe3 Fe1 6_555 . 5_555 53.13(4) ?
Ge1 Fe3 Ge2 6_555 . . 87.88(4) ?
Ge1 Fe3 Ge2 6_555 . 4_665 87.88(4) ?
Ge1 Fe3 Ge3 6_555 . . 95.94(4) ?
Ge1 Fe3 Ge3 6_555 . 5_555 95.94(4) ?
Ge1 Fe3 Ge4 6_555 . 6_555 99.49(3) ?
Ge1 Fe3 Fe3 6_555 . 4_665 137.62(5) ?
Ge1 Fe3 Ge5 6_555 . 2_665 161.99(10) ?
Ge1 Fe3 Ge5 6_555 . 5_555 161.99(6) ?
Ge1 Fe3 Fe4 6_555 . . 54.82(3) ?
Ge1 Fe3 Fe4 6_555 . 5_555 54.82(3) ?
P1 Fe3 Fe1 6_555 . . 53.13(4) ?
P1 Fe3 Fe1 6_555 . 5_555 53.13(4) ?
P1 Fe3 Ge2 6_555 . . 87.88(4) ?
P1 Fe3 Ge2 6_555 . 4_665 87.88(4) ?
P1 Fe3 Ge3 6_555 . . 95.94(4) ?
P1 Fe3 Ge3 6_555 . 5_555 95.94(4) ?
P1 Fe3 Ge4 6_555 . 6_555 99.49(3) ?
P1 Fe3 Fe3 6_555 . 4_665 137.62(5) ?
P1 Fe3 Ge5 6_555 . 2_665 161.99(10) ?
P1 Fe3 Ge5 6_555 . 5_555 161.99(6) ?
P1 Fe3 Fe4 6_555 . . 54.82(3) ?
P1 Fe3 Fe4 6_555 . 5_555 54.82(3) ?
Fe1 Fe3 Fe1 . . 5_555 99.64(5) ?
Fe1 Fe3 Ge2 . . . 50.24(4) ?
Fe1 Fe3 Ge2 . . 4_665 101.49(4) ?
Fe1 Fe3 Ge3 . . . 51.65(4) ?
Fe1 Fe3 Ge3 . . 5_555 148.90(6) ?
Fe1 Fe3 Ge4 . . 6_555 109.43(6) ?
Fe1 Fe3 Fe3 . . 4_665 106.47(5) ?
Fe1 Fe3 Ge5 . . 2_665 140.59(12) ?
Fe1 Fe3 Ge5 . . 5_555 119.00(11) ?
Fe1 Fe3 Fe4 . . . 57.06(4) ?
Fe1 Fe3 Fe4 . . 5_555 99.81(5) ?
Fe1 Fe3 Ge2 5_555 . . 101.49(5) ?
Fe1 Fe3 Ge2 5_555 . 4_665 50.24(4) ?
Fe1 Fe3 Ge3 5_555 . . 148.90(5) ?
Fe1 Fe3 Ge3 5_555 . 5_555 51.65(5) ?
Fe1 Fe3 Ge4 5_555 . 6_555 109.43(6) ?
Fe1 Fe3 Fe3 5_555 . 4_665 106.47(5) ?
Fe1 Fe3 Ge5 5_555 . 2_665 119.00(11) ?
Fe1 Fe3 Ge5 5_555 . 5_555 140.59(11) ?
Fe1 Fe3 Fe4 5_555 . . 99.81(5) ?
Fe1 Fe3 Fe4 5_555 . 5_555 57.06(4) ?
Ge2 Fe3 Ge2 . . 4_665 66.58(4) ?
Ge2 Fe3 Ge3 . . . 70.74(5) ?
Ge2 Fe3 Ge3 . . 5_555 136.96(6) ?
Ge2 Fe3 Ge4 . . 6_555 146.07(8) ?
Ge2 Fe3 Fe3 . . 4_665 57.62(3) ?
Ge2 Fe3 Ge5 . . 2_665 110.08(9) ?
Ge2 Fe3 Ge5 . . 5_555 97.85(9) ?
Ge2 Fe3 Fe4 . . . 106.40(5) ?
Ge2 Fe3 Fe4 . . 5_555 142.67(5) ?
Ge2 Fe3 Ge3 4_665 . . 136.96(6) ?
Ge2 Fe3 Ge3 4_665 . 5_555 70.74(5) ?
Ge2 Fe3 Ge4 4_665 . 6_555 146.07(8) ?
Ge2 Fe3 Fe3 4_665 . 4_665 57.62(3) ?
Ge2 Fe3 Ge5 4_665 . 2_665 97.85(5) ?
Ge2 Fe3 Ge5 4_665 . 5_555 110.08(5) ?
Ge2 Fe3 Fe4 4_665 . . 142.67(5) ?
Ge2 Fe3 Fe4 4_665 . 5_555 106.40(6) ?
Ge3 Fe3 Ge3 . . 5_555 150.19(6) ?
Ge3 Fe3 Ge4 . . 6_555 75.56(6) ?
Ge3 Fe3 Fe3 . . 4_665 94.72(4) ?
Ge3 Fe3 Ge5 . . 2_665 91.48(10) ?
Ge3 Fe3 Ge5 . . 5_555 70.24(9) ?
Ge3 Fe3 Fe4 . . . 56.64(4) ?
Ge3 Fe3 Fe4 . . 5_555 110.69(5) ?
Ge3 Fe3 Ge4 5_555 . 6_555 75.56(6) ?
Ge3 Fe3 Fe3 5_555 . 4_665 94.72(5) ?
Ge3 Fe3 Ge5 5_555 . 2_665 70.24(12) ?
Ge3 Fe3 Ge5 5_555 . 5_555 91.48(11) ?
Ge3 Fe3 Fe4 5_555 . . 110.69(5) ?
Ge3 Fe3 Fe4 5_555 . 5_555 56.64(4) ?
Ge4 Fe3 Fe3 6_555 . 4_665 122.89(5) ?
Ge4 Fe3 Ge5 6_555 . 2_665 66.51(6) ?
Ge4 Fe3 Ge5 6_555 . 5_555 66.51(7) ?
Ge4 Fe3 Fe4 6_555 . . 55.49(5) ?
Ge4 Fe3 Fe4 6_555 . 5_555 55.49(5) ?
Fe3 Fe3 Ge5 4_665 . 2_665 57.50(7) ?
Fe3 Fe3 Ge5 4_665 . 5_555 57.50(5) ?
Fe3 Fe3 Fe4 4_665 . . 151.36(6) ?
Fe3 Fe3 Fe4 4_665 . 5_555 151.36(6) ?
Ge5 Fe3 Ge5 2_665 . 5_555 21.71(14) ?
Ge5 Fe3 Fe4 2_665 . . 118.13(6) ?
Ge5 Fe3 Fe4 2_665 . 5_555 107.18(10) ?
Ge5 Fe3 Fe4 5_555 . . 107.18(6) ?
Ge5 Fe3 Fe4 5_555 . 5_555 118.13(9) ?
Fe4 Fe3 Fe4 . . 5_555 55.71(4) ?
Ge3 Ge5 Ge3 4_565 . 6_555 64.71(7) ?
Ge3 Ge5 Ge3 4_565 . 8_565 59.36(9) ?
Ge3 Ge5 Ge3 4_565 . 9_555 93.62(11) ?
Ge3 Ge5 Ge4 4_565 . 2_555 130.23(6) ?
Ge3 Ge5 Ge4 4_565 . 5_565 65.90(8) ?
Ge3 Ge5 Fe2 4_565 . 4_565 46.81(7) ?
Ge3 Ge5 Fe3 4_565 . 3_565 55.55(7) ?
Ge3 Ge5 Fe3 4_565 . 6_555 90.53(6) ?
Ge3 Ge5 Fe3 4_565 . 8_565 104.39(14) ?
Ge3 Ge5 Fe3 4_565 . 11_555 145.44(13) ?
Ge3 Ge5 Ge5 4_565 . 4_565 133.19(19) ?
Ge3 Ge5 Ge3 6_555 . 8_565 93.62(11) ?
Ge3 Ge5 Ge3 6_555 . 9_555 59.36(5) ?
Ge3 Ge5 Ge4 6_555 . 2_555 65.90(5) ?
Ge3 Ge5 Ge4 6_555 . 5_565 130.23(13) ?
Ge3 Ge5 Fe2 6_555 . 4_565 46.81(5) ?
Ge3 Ge5 Fe3 6_555 . 3_565 90.53(5) ?
Ge3 Ge5 Fe3 6_555 . 6_555 55.55(4) ?
Ge3 Ge5 Fe3 6_555 . 8_565 145.44(13) ?
Ge3 Ge5 Fe3 6_555 . 11_555 104.39(7) ?
Ge3 Ge5 Ge5 6_555 . 4_565 133.2(2) ?
Ge3 Ge5 Ge3 8_565 . 9_555 64.71(7) ?
Ge3 Ge5 Ge4 8_565 . 2_555 130.23(6) ?
Ge3 Ge5 Ge4 8_565 . 5_565 65.90(8) ?
Ge3 Ge5 Fe2 8_565 . 4_565 46.81(7) ?
Ge3 Ge5 Fe3 8_565 . 3_565 104.39(14) ?
Ge3 Ge5 Fe3 8_565 . 6_555 145.44(13) ?
Ge3 Ge5 Fe3 8_565 . 8_565 55.55(7) ?
Ge3 Ge5 Fe3 8_565 . 11_555 90.53(6) ?
Ge3 Ge5 Ge5 8_565 . 4_565 133.19(19) ?
Ge3 Ge5 Ge4 9_555 . 2_555 65.90(5) ?
Ge3 Ge5 Ge4 9_555 . 5_565 130.23(13) ?
Ge3 Ge5 Fe2 9_555 . 4_565 46.81(5) ?
Ge3 Ge5 Fe3 9_555 . 3_565 145.44(13) ?
Ge3 Ge5 Fe3 9_555 . 6_555 104.39(7) ?
Ge3 Ge5 Fe3 9_555 . 8_565 90.53(5) ?
Ge3 Ge5 Fe3 9_555 . 11_555 55.55(4) ?
Ge3 Ge5 Ge5 9_555 . 4_565 133.2(2) ?
Ge4 Ge5 Ge4 2_555 . 5_565 160.01(15) ?
Ge4 Ge5 Fe2 2_555 . 4_565 99.99(6) ?
Ge4 Ge5 Fe3 2_555 . 3_565 119.76(10) ?
Ge4 Ge5 Fe3 2_555 . 6_555 55.82(7) ?
Ge4 Ge5 Fe3 2_555 . 8_565 119.76(10) ?
Ge4 Ge5 Fe3 2_555 . 11_555 55.82(7) ?
Ge4 Ge5 Ge5 2_555 . 4_565 80.0(3) ?
Ge4 Ge5 Fe2 5_565 . 4_565 99.99(13) ?
Ge4 Ge5 Fe3 5_565 . 3_565 55.82(5) ?
Ge4 Ge5 Fe3 5_565 . 6_555 119.76(5) ?
Ge4 Ge5 Fe3 5_565 . 8_565 55.82(5) ?
Ge4 Ge5 Fe3 5_565 . 11_555 119.76(5) ?
Ge4 Ge5 Ge5 5_565 . 4_565 80.0(2) ?
Fe2 Ge5 Fe3 4_565 . 3_565 100.86(12) ?
Fe2 Ge5 Fe3 4_565 . 6_555 100.86(7) ?
Fe2 Ge5 Fe3 4_565 . 8_565 100.86(12) ?
Fe2 Ge5 Fe3 4_565 . 11_555 100.86(7) ?
Fe2 Ge5 Ge5 4_565 . 4_565 180 ?
Fe3 Ge5 Fe3 3_565 . 6_555 64.99(4) ?
Fe3 Ge5 Fe3 3_565 . 8_565 110.60(9) ?
Fe3 Ge5 Fe3 3_565 . 11_555 158.29(17) ?
Fe3 Ge5 Ge5 3_565 . 4_565 79.14(12) ?
Fe3 Ge5 Fe3 6_555 . 8_565 158.29(17) ?
Fe3 Ge5 Fe3 6_555 . 11_555 110.60(15) ?
Fe3 Ge5 Ge5 6_555 . 4_565 79.14(19) ?
Fe3 Ge5 Fe3 8_565 . 11_555 64.99(4) ?
Fe3 Ge5 Ge5 8_565 . 4_565 79.14(12) ?
Fe3 Ge5 Ge5 11_555 . 4_565 79.14(19) ?
Ge0 Fe4 Ge1 . . 2_555 97.46(7) ?
Ge0 Fe4 Ge1 . . 6_555 97.46(7) ?
Ge0 Fe4 P1 . . 2_555 97.46(7) ?
Ge0 Fe4 P1 . . 6_555 97.46(7) ?
Ge0 Fe4 Fe1 . . . 146.36(9) ?
Ge0 Fe4 Ge3 . . . 158.91(10) ?
Ge0 Fe4 Ge4 . . 2_555 85.87(7) ?
Ge0 Fe4 Ge4 . . 6_555 85.87(8) ?
Ge0 Fe4 Fe3 . . . 122.48(5) ?
Ge0 Fe4 Fe3 . . 6_555 122.48(3) ?
Ge0 Fe4 Fe4 . . 5_555 60.88(4) ?
Ge0 Fe4 Fe4 . . 6_555 60.88(3) ?
Ge1 Fe4 Ge1 2_555 . 6_555 70.82(4) ?
Ge1 Fe4 P1 2_555 . 2_555 0 ?
Ge1 Fe4 P1 2_555 . 6_555 70.82(4) ?
Ge1 Fe4 Fe1 2_555 . . 56.37(3) ?
Ge1 Fe4 Ge3 2_555 . . 99.70(5) ?
Ge1 Fe4 Ge4 2_555 . 2_555 103.29(4) ?
Ge1 Fe4 Ge4 2_555 . 6_555 173.52(5) ?
Ge1 Fe4 Fe3 2_555 . . 115.61(5) ?
Ge1 Fe4 Fe3 2_555 . 6_555 56.96(3) ?
Ge1 Fe4 Fe4 2_555 . 5_555 118.22(6) ?
Ge1 Fe4 Fe4 2_555 . 6_555 57.94(3) ?
Ge1 Fe4 P1 6_555 . 2_555 70.82(4) ?
Ge1 Fe4 P1 6_555 . 6_555 0 ?
Ge1 Fe4 Fe1 6_555 . . 56.37(4) ?
Ge1 Fe4 Ge3 6_555 . . 99.70(4) ?
Ge1 Fe4 Ge4 6_555 . 2_555 173.52(7) ?
Ge1 Fe4 Ge4 6_555 . 6_555 103.29(5) ?
Ge1 Fe4 Fe3 6_555 . . 56.96(3) ?
Ge1 Fe4 Fe3 6_555 . 6_555 115.61(6) ?
Ge1 Fe4 Fe4 6_555 . 5_555 57.94(4) ?
Ge1 Fe4 Fe4 6_555 . 6_555 118.22(5) ?
P1 Fe4 P1 2_555 . 6_555 70.82(4) ?
P1 Fe4 Fe1 2_555 . . 56.37(3) ?
P1 Fe4 Ge3 2_555 . . 99.70(5) ?
P1 Fe4 Ge4 2_555 . 2_555 103.29(4) ?
P1 Fe4 Ge4 2_555 . 6_555 173.52(5) ?
P1 Fe4 Fe3 2_555 . . 115.61(5) ?
P1 Fe4 Fe3 2_555 . 6_555 56.96(3) ?
P1 Fe4 Fe4 2_555 . 5_555 118.22(6) ?
P1 Fe4 Fe4 2_555 . 6_555 57.94(3) ?
P1 Fe4 Fe1 6_555 . . 56.37(4) ?
P1 Fe4 Ge3 6_555 . . 99.70(4) ?
P1 Fe4 Ge4 6_555 . 2_555 173.52(7) ?
P1 Fe4 Ge4 6_555 . 6_555 103.29(5) ?
P1 Fe4 Fe3 6_555 . . 56.96(3) ?
P1 Fe4 Fe3 6_555 . 6_555 115.61(6) ?
P1 Fe4 Fe4 6_555 . 5_555 57.94(4) ?
P1 Fe4 Fe4 6_555 . 6_555 118.22(5) ?
Fe1 Fe4 Ge3 . . . 54.74(4) ?
Fe1 Fe4 Ge4 . . 2_555 118.34(7) ?
Fe1 Fe4 Ge4 . . 6_555 118.34(4) ?
Fe1 Fe4 Fe3 . . . 64.03(4) ?
Fe1 Fe4 Fe3 . . 6_555 64.03(5) ?
Fe1 Fe4 Fe4 . . 5_555 109.98(6) ?
Fe1 Fe4 Fe4 . . 6_555 109.98(5) ?
Ge3 Fe4 Ge4 . . 2_555 78.33(6) ?
Ge3 Fe4 Ge4 . . 6_555 78.33(5) ?
Ge3 Fe4 Fe3 . . . 59.54(4) ?
Ge3 Fe4 Fe3 . . 6_555 59.54(4) ?
Ge3 Fe4 Fe4 . . 5_555 119.69(4) ?
Ge3 Fe4 Fe4 . . 6_555 119.69(6) ?
Ge4 Fe4 Ge4 2_555 . 6_555 82.44(6) ?
Ge4 Fe4 Fe3 2_555 . . 125.60(5) ?
Ge4 Fe4 Fe3 2_555 . 6_555 58.03(5) ?
Ge4 Fe4 Fe4 2_555 . 5_555 128.42(7) ?
Ge4 Fe4 Fe4 2_555 . 6_555 58.68(4) ?
Ge4 Fe4 Fe3 6_555 . . 58.03(4) ?
Ge4 Fe4 Fe3 6_555 . 6_555 125.60(7) ?
Ge4 Fe4 Fe4 6_555 . 5_555 58.68(6) ?
Ge4 Fe4 Fe4 6_555 . 6_555 128.42(6) ?
Fe3 Fe4 Fe3 . . 6_555 115.01(5) ?
Fe3 Fe4 Fe4 . . 5_555 62.14(4) ?
Fe3 Fe4 Fe4 . . 6_555 173.55(7) ?
Fe3 Fe4 Fe4 6_555 . 5_555 173.55(7) ?
Fe3 Fe4 Fe4 6_555 . 6_555 62.14(4) ?
Fe4 Fe4 Fe4 5_555 . 6_555 120.00(5) ?
Ge0 Fe5 Ge0 . . 7_556 180 ?
Ge0 Fe5 Ge1 . . . 90 ?
Ge0 Fe5 Ge1 . . 2_555 90 ?
Ge0 Fe5 Ge1 . . 3_555 90 ?
Ge0 Fe5 Ge1 . . 4_555 90 ?
Ge0 Fe5 Ge1 . . 5_555 90 ?
Ge0 Fe5 Ge1 . . 6_555 90 ?
Ge0 Fe5 P1 . . . 90 ?
Ge0 Fe5 P1 . . 2_555 90 ?
Ge0 Fe5 P1 . . 3_555 90 ?
Ge0 Fe5 P1 . . 4_555 90 ?
Ge0 Fe5 P1 . . 5_555 90 ?
Ge0 Fe5 P1 . . 6_555 90 ?
Ge0 Fe5 Ge1 7_556 . . 90 ?
Ge0 Fe5 Ge1 7_556 . 2_555 90 ?
Ge0 Fe5 Ge1 7_556 . 3_555 90 ?
Ge0 Fe5 Ge1 7_556 . 4_555 90 ?
Ge0 Fe5 Ge1 7_556 . 5_555 90 ?
Ge0 Fe5 Ge1 7_556 . 6_555 90 ?
Ge0 Fe5 P1 7_556 . . 90 ?
Ge0 Fe5 P1 7_556 . 2_555 90 ?
Ge0 Fe5 P1 7_556 . 3_555 90 ?
Ge0 Fe5 P1 7_556 . 4_555 90 ?
Ge0 Fe5 P1 7_556 . 5_555 90 ?
Ge0 Fe5 P1 7_556 . 6_555 90 ?
Ge1 Fe5 Ge1 . . 2_555 120.0000(5) ?
Ge1 Fe5 Ge1 . . 3_555 120.0000(6) ?
Ge1 Fe5 Ge1 . . 4_555 180 ?
Ge1 Fe5 Ge1 . . 5_555 60.0000(5) ?
Ge1 Fe5 Ge1 . . 6_555 60.0000(6) ?
Ge1 Fe5 P1 . . . 0 ?
Ge1 Fe5 P1 . . 2_555 120.0000(5) ?
Ge1 Fe5 P1 . . 3_555 120.0000(6) ?
Ge1 Fe5 P1 . . 4_555 180 ?
Ge1 Fe5 P1 . . 5_555 60.0000(5) ?
Ge1 Fe5 P1 . . 6_555 60.0000(6) ?
Ge1 Fe5 Ge1 2_555 . 3_555 120.0000(6) ?
Ge1 Fe5 Ge1 2_555 . 4_555 60.0000(5) ?
Ge1 Fe5 Ge1 2_555 . 5_555 180 ?
Ge1 Fe5 Ge1 2_555 . 6_555 60.0000(6) ?
Ge1 Fe5 P1 2_555 . . 120.0000(5) ?
Ge1 Fe5 P1 2_555 . 2_555 0 ?
Ge1 Fe5 P1 2_555 . 3_555 120.0000(6) ?
Ge1 Fe5 P1 2_555 . 4_555 60.0000(5) ?
Ge1 Fe5 P1 2_555 . 5_555 180 ?
Ge1 Fe5 P1 2_555 . 6_555 60.0000(6) ?
Ge1 Fe5 Ge1 3_555 . 4_555 60.0000(6) ?
Ge1 Fe5 Ge1 3_555 . 5_555 60.0000(6) ?
Ge1 Fe5 Ge1 3_555 . 6_555 180 ?
Ge1 Fe5 P1 3_555 . . 120.0000(6) ?
Ge1 Fe5 P1 3_555 . 2_555 120.0000(6) ?
Ge1 Fe5 P1 3_555 . 3_555 0 ?
Ge1 Fe5 P1 3_555 . 4_555 60.0000(6) ?
Ge1 Fe5 P1 3_555 . 5_555 60.0000(6) ?
Ge1 Fe5 P1 3_555 . 6_555 180 ?
Ge1 Fe5 Ge1 4_555 . 5_555 120.0000(5) ?
Ge1 Fe5 Ge1 4_555 . 6_555 120.0000(6) ?
Ge1 Fe5 P1 4_555 . . 180 ?
Ge1 Fe5 P1 4_555 . 2_555 60.0000(5) ?
Ge1 Fe5 P1 4_555 . 3_555 60.0000(6) ?
Ge1 Fe5 P1 4_555 . 4_555 0 ?
Ge1 Fe5 P1 4_555 . 5_555 120.0000(5) ?
Ge1 Fe5 P1 4_555 . 6_555 120.0000(6) ?
Ge1 Fe5 Ge1 5_555 . 6_555 120.0000(6) ?
Ge1 Fe5 P1 5_555 . . 60.0000(5) ?
Ge1 Fe5 P1 5_555 . 2_555 180 ?
Ge1 Fe5 P1 5_555 . 3_555 60.0000(6) ?
Ge1 Fe5 P1 5_555 . 4_555 120.0000(5) ?
Ge1 Fe5 P1 5_555 . 5_555 0 ?
Ge1 Fe5 P1 5_555 . 6_555 120.0000(6) ?
Ge1 Fe5 P1 6_555 . . 60.0000(6) ?
Ge1 Fe5 P1 6_555 . 2_555 60.0000(6) ?
Ge1 Fe5 P1 6_555 . 3_555 180 ?
Ge1 Fe5 P1 6_555 . 4_555 120.0000(6) ?
Ge1 Fe5 P1 6_555 . 5_555 120.0000(6) ?
Ge1 Fe5 P1 6_555 . 6_555 0 ?
P1 Fe5 P1 . . 2_555 120.0000(5) ?
P1 Fe5 P1 . . 3_555 120.0000(6) ?
P1 Fe5 P1 . . 4_555 180 ?
P1 Fe5 P1 . . 5_555 60.0000(5) ?
P1 Fe5 P1 . . 6_555 60.0000(6) ?
P1 Fe5 P1 2_555 . 3_555 120.0000(6) ?
P1 Fe5 P1 2_555 . 4_555 60.0000(5) ?
P1 Fe5 P1 2_555 . 5_555 180 ?
P1 Fe5 P1 2_555 . 6_555 60.0000(6) ?
P1 Fe5 P1 3_555 . 4_555 60.0000(6) ?
P1 Fe5 P1 3_555 . 5_555 60.0000(6) ?
P1 Fe5 P1 3_555 . 6_555 180 ?
P1 Fe5 P1 4_555 . 5_555 120.0000(5) ?
P1 Fe5 P1 4_555 . 6_555 120.0000(6) ?
P1 Fe5 P1 5_555 . 6_555 120.0000(6) ?

loop_
_geom_bond_atom_site_label_1
_geom_bond_atom_site_label_2
_geom_bond_site_symmetry_1
_geom_bond_site_symmetry_2
_geom_bond_distance
_geom_bond_publ_flag
Ge0 Ge0 . 7_555 2.436(5) ?
Ge0 Fe4 . . 2.5998(13) ?
Ge0 Fe4 . 2_555 2.5998(13) ?
Ge0 Fe4 . 3_555 2.5998(15) ?
Ge0 Fe4 . 4_555 2.5998(13) ?
Ge0 Fe4 . 5_555 2.5998(13) ?
Ge0 Fe4 . 6_555 2.5998(15) ?
Ge0 Fe5 . . 2.534(3) ?
Ge1 Ge1 . 5_555 2.76228(6) ?
Ge1 Ge1 . 6_555 2.76228(4) ?
Ge1 P1 . . 0 ?
Ge1 P1 . 5_555 2.76228(6) ?
Ge1 P1 . 6_555 2.76228(4) ?
Ge1 Fe1 . 3_555 2.3912(12) ?
Ge1 Fe1 . 5_555 2.3912(13) ?
Ge1 Fe3 . 5_555 2.4445(12) ?
Ge1 Fe3 . 12_556 2.4445(12) ?
Ge1 Fe4 . 3_555 2.3835(12) ?
Ge1 Fe4 . 5_555 2.3835(14) ?
Ge1 Fe4 . 7_556 2.3835(12) ?
Ge1 Fe4 . 12_556 2.3835(12) ?
Ge1 Fe5 . . 2.76228(4) ?
P1 P1 . 5_555 2.76228(6) ?
P1 P1 . 6_555 2.76228(4) ?
P1 Fe1 . 3_555 2.3912(12) ?
P1 Fe1 . 5_555 2.3912(13) ?
P1 Fe3 . 5_555 2.4445(12) ?
P1 Fe3 . 12_556 2.4445(12) ?
P1 Fe4 . 3_555 2.3835(12) ?
P1 Fe4 . 5_555 2.3835(14) ?
P1 Fe4 . 7_556 2.3835(12) ?
P1 Fe4 . 12_556 2.3835(12) ?
P1 Fe5 . . 2.76228(4) ?
Fe1 Ge2 . . 2.3103(11) ?
Fe1 Ge2 . 3_565 2.310(2) ?
Fe1 Ge3 . . 2.3817(13) ?
Fe1 Ge3 . 11_556 2.3817(13) ?
Fe1 Fe3 . . 2.8429(16) ?
Fe1 Fe3 . 6_555 2.8429(16) ?
Fe1 Fe3 . 7_556 2.8429(16) ?
Fe1 Fe3 . 11_556 2.8429(16) ?
Fe1 Fe4 . . 2.6540(16) ?
Fe1 Fe4 . 11_556 2.6540(16) ?
Ge2 Ge2 . 4_665 2.8180(19) ?
Ge2 Ge3 . . 2.9917(12) ?
Ge2 Ge3 . 2_665 2.9917(15) ?
Ge2 Ge3 . 10_666 2.9917(12) ?
Ge2 Ge3 . 11_556 2.9917(15) ?
Ge2 Fe3 . . 2.5671(14) ?
Ge2 Fe3 . 4_665 2.5671(14) ?
Ge2 Fe3 . 7_556 2.5671(14) ?
Ge2 Fe3 . 10_666 2.5671(14) ?
Ge3 Ge3 . 11_555 2.9400(18) ?
Ge3 Fe2 . . 2.3509(12) ?
Ge3 Fe3 . . 2.6013(18) ?
Ge3 Fe3 . 6_555 2.6013(14) ?
Ge3 Ge5 . 4_565 2.969(4) ?
Ge3 Ge5 . 5_555 2.969(3) ?
Ge3 Fe4 . . 2.5206(16) ?
Ge4 Fe3 . 5_555 2.5056(15) ?
Ge4 Fe3 . 12_555 2.5056(15) ?
Ge4 Ge5 . 3_555 2.778(5) ?
Ge4 Ge5 . 6_655 2.778(6) ?
Ge4 Fe4 . 3_555 2.4338(14) ?
Ge4 Fe4 . 5_555 2.4337(16) ?
Ge4 Fe4 . 7_555 2.4338(14) ?
Ge4 Fe4 . 12_555 2.4337(13) ?
Fe2 Ge5 . 4_565 2.949(4) ?
Fe2 Ge5 . 5_555 2.949(5) ?
Fe2 Ge5 . 6_665 2.949(4) ?
Fe3 Fe3 . 4_665 2.7496(10) ?
Fe3 Ge5 . 2_665 2.5591(15) ?
Fe3 Ge5 . 5_555 2.559(2) ?
Fe3 Fe4 . . 2.7079(10) ?
Fe3 Fe4 . 5_555 2.7079(14) ?
Ge5 Ge5 . 4_565 0.964(5) ?
Fe4 Fe4 . 5_555 2.531(2) ?
Fe4 Fe4 . 6_555 2.5306(13) ?

loop_
_geom_hbond_atom_site_label_D
_geom_hbond_atom_site_label_H
_geom_hbond_atom_site_label_A
_geom_hbond_site_symmetry_D
_geom_hbond_site_symmetry_H
_geom_hbond_site_symmetry_A
_geom_hbond_distance_DH
_geom_hbond_distance_HA
_geom_hbond_distance_DA
_geom_hbond_angle_DHA
_geom_hbond_publ_flag
? ? ? ? ? ? ? ? ? ? ?

loop_
_geom_torsion_atom_site_label_1
_geom_torsion_atom_site_label_2
_geom_torsion_atom_site_label_3
_geom_torsion_atom_site_label_4
_geom_torsion_site_symmetry_1
_geom_torsion_site_symmetry_2
_geom_torsion_site_symmetry_3
_geom_torsion_site_symmetry_4
_geom_torsion
_geom_torsion_publ_flag
? ? ? ? ? ? ? ? ? ?

loop_
_restr_angle_atom_site_label_1
_restr_angle_site_symmetry_1
_restr_angle_atom_site_label_2
_restr_angle_site_symmetry_2
_restr_angle_atom_site_label_3
_restr_angle_site_symmetry_3
_restr_angle_target
_restr_angle_target_weight_param
? ? ? ? ? ? ? ?

loop_
_restr_distance_atom_site_label_1
_restr_distance_site_symmetry_1
_restr_distance_atom_site_label_2
_restr_distance_site_symmetry_2
_restr_distance_target
_restr_distance_target_weight_param
? ? ? ? ? ?

loop_
_restr_equal_angle_atom_site_label_1
_restr_equal_angle_site_symmetry_1
_restr_equal_angle_atom_site_label_2
_restr_equal_angle_site_symmetry_2
_restr_equal_angle_atom_site_label_3
_restr_equal_angle_site_symmetry_3
_restr_equal_angle_class_class_id
_restr_equal_angle_class_target_weight_param
? ? ? ? ? ? ? ?

loop_
_restr_equal_distance_atom_site_label_1
_restr_equal_distance_site_symmetry_1
_restr_equal_distance_atom_site_label_2
_restr_equal_distance_site_symmetry_2
_restr_equal_distance_class_class_id
_restr_equal_distance_class_target_weight_param
? ? ? ? ? ?

loop_
_restr_equal_torsion_atom_site_label_1
_restr_equal_torsion_site_symmetry_1
_restr_equal_torsion_atom_site_label_2
_restr_equal_torsion_site_symmetry_2
_restr_equal_torsion_atom_site_label_3
_restr_equal_torsion_site_symmetry_3
_restr_equal_torsion_atom_site_label_4
_restr_equal_torsion_site_symmetry_4
_restr_equal_torsion_class_class_id
_restr_equal_torsion_class_target_weight_param
? ? ? ? ? ? ? ? ? ?

loop_
_restr_torsion_atom_site_label_1
_restr_torsion_site_symmetry_1
_restr_torsion_atom_site_label_2
_restr_torsion_site_symmetry_2
_restr_torsion_atom_site_label_3
_restr_torsion_site_symmetry_3
_restr_torsion_atom_site_label_4
_restr_torsion_site_symmetry_4
_restr_torsion_angle_target
_restr_torsion_weight_param
? ? ? ? ? ? ? ? ? ?

loop_
_jana_atom_site_adp_c_label
_jana_atom_site_adp_c_type_symbol
_jana_atom_site_adp_c_111
_jana_atom_site_adp_c_112
_jana_atom_site_adp_c_113
_jana_atom_site_adp_c_122
_jana_atom_site_adp_c_123
_jana_atom_site_adp_c_133
_jana_atom_site_adp_c_222
_jana_atom_site_adp_c_223
_jana_atom_site_adp_c_233
_jana_atom_site_adp_c_333
? ? ? ? ? ? ? ? ? ? ? ?

loop_
_jana_atom_site_adp_d_label
_jana_atom_site_adp_d_type_symbol
_jana_atom_site_adp_d_1111
_jana_atom_site_adp_d_1112
_jana_atom_site_adp_d_1113
_jana_atom_site_adp_d_1122
_jana_atom_site_adp_d_1123
_jana_atom_site_adp_d_1133
_jana_atom_site_adp_d_1222
_jana_atom_site_adp_d_1223
_jana_atom_site_adp_d_1233
_jana_atom_site_adp_d_1333
_jana_atom_site_adp_d_2222
_jana_atom_site_adp_d_2223
_jana_atom_site_adp_d_2233
_jana_atom_site_adp_d_2333
_jana_atom_site_adp_d_3333
? ? ? ? ? ? ? ? ? ? ? ? ? ? ? ? ?

loop_
_jana_atom_site_adp_e_label
_jana_atom_site_adp_e_type_symbol
_jana_atom_site_adp_e_11111
_jana_atom_site_adp_e_11112
_jana_atom_site_adp_e_11113
_jana_atom_site_adp_e_11122
_jana_atom_site_adp_e_11123
_jana_atom_site_adp_e_11133
_jana_atom_site_adp_e_11222
_jana_atom_site_adp_e_11223
_jana_atom_site_adp_e_11233
_jana_atom_site_adp_e_11333
_jana_atom_site_adp_e_12222
_jana_atom_site_adp_e_12223
_jana_atom_site_adp_e_12233
_jana_atom_site_adp_e_12333
_jana_atom_site_adp_e_13333
_jana_atom_site_adp_e_22222
_jana_atom_site_adp_e_22223
_jana_atom_site_adp_e_22233
_jana_atom_site_adp_e_22333
_jana_atom_site_adp_e_23333
_jana_atom_site_adp_e_33333
? ? ? ? ? ? ? ? ? ? ? ? ? ? ? ? ? ? ? ? ? ? ?

loop_
_jana_atom_site_adp_f_label
_jana_atom_site_adp_f_type_symbol
_jana_atom_site_adp_f_111111
_jana_atom_site_adp_f_111112
_jana_atom_site_adp_f_111113
_jana_atom_site_adp_f_111122
_jana_atom_site_adp_f_111123
_jana_atom_site_adp_f_111133
_jana_atom_site_adp_f_111222
_jana_atom_site_adp_f_111223
_jana_atom_site_adp_f_111233
_jana_atom_site_adp_f_111333
_jana_atom_site_adp_f_112222
_jana_atom_site_adp_f_112223
_jana_atom_site_adp_f_112233
_jana_atom_site_adp_f_112333
_jana_atom_site_adp_f_113333
_jana_atom_site_adp_f_122222
_jana_atom_site_adp_f_122223
_jana_atom_site_adp_f_122233
_jana_atom_site_adp_f_122333
_jana_atom_site_adp_f_123333
_jana_atom_site_adp_f_133333
_jana_atom_site_adp_f_222222
_jana_atom_site_adp_f_222223
_jana_atom_site_adp_f_222233
_jana_atom_site_adp_f_222333
_jana_atom_site_adp_f_223333
_jana_atom_site_adp_f_233333
_jana_atom_site_adp_f_333333
? ? ? ? ? ? ? ? ? ? ? ? ? ? ? ? ? ? ? ? ? ? ? ? ? ? ? ? ? ?
